data_7102633
loop_
_publ_author_name
'Gerhard Erker'
'Tobias Blomker'
'Roland Frohlich'
'Gerald Kehr'
'Nina Kleigrewe'
'Winfried Steffen'

_publ_section_title
;
Generation of bis(imino)pyridine cobalt(I) cations
under metal alkyl free conditions that polymerize ethene
;
_journal_issue 10
_journal_name_full 'Chemical communications (Cambridge, England)'
_journal_page_first 1188
_journal_page_last 1189
_journal_paper_doi 10.1039/b401122h
_journal_year 2004
_chemical_formula_sum 'C68 H53 B Br Co F20 N4'
_chemical_formula_weight 1455.79
_chemical_name_systematic
;
?
;
_space_group_IT_number 14
_symmetry_cell_setting monoclinic
_symmetry_space_group_name_Hall '-P 2ybc'
_symmetry_space_group_name_H-M 'P 1 21/c 1'
_atom_sites_solution_hydrogens geom
_atom_sites_solution_primary direct
_atom_sites_solution_secondary difmap
_audit_creation_method SHELXL-97
_cell_angle_alpha 90.00
_cell_angle_beta 93.75(1)
_cell_angle_gamma 90.00
_cell_formula_units_Z 4
_cell_length_a 20.027(1)
_cell_length_b 12.241(1)
_cell_length_c 25.895(1)
_cell_measurement_temperature 198(2)
_cell_volume 6334.6(7)
_computing_cell_refinement 'Collect (Nonius B.V., 1998)'
_computing_data_collection 'Collect (Nonius B.V., 1998)'
_computing_data_reduction 'Denzo-SMN (Otwinowski & Minor, 1997)'
_computing_molecular_graphics 'SCHAKAL (Keller, 1997)'
_computing_publication_material 'SHELXL-97 (Sheldrick, 1997)'
_computing_structure_refinement 'SHELXL-97 (Sheldrick, 1997)'
_computing_structure_solution 'SHELXS-97 (Sheldrick, 1990)'
_diffrn_ambient_temperature 198(2)
_diffrn_measured_fraction_theta_full 0.998
_diffrn_measured_fraction_theta_max 0.998
_diffrn_measurement_device_type 'Nonius KappaCCD'
_diffrn_measurement_method '\w and \f scans'
_diffrn_radiation_monochromator graphite
_diffrn_radiation_source 'rotating anode Nonius FR591'
_diffrn_radiation_type MoK\a
_diffrn_radiation_wavelength 0.71073
_diffrn_reflns_av_R_equivalents 0.0630
_diffrn_reflns_av_sigmaI/netI 0.0889
_diffrn_reflns_limit_h_max 23
_diffrn_reflns_limit_h_min -23
_diffrn_reflns_limit_k_max 14
_diffrn_reflns_limit_k_min -14
_diffrn_reflns_limit_l_max 30
_diffrn_reflns_limit_l_min -30
_diffrn_reflns_number 20215
_diffrn_reflns_theta_full 25.00
_diffrn_reflns_theta_max 25.00
_diffrn_reflns_theta_min 1.84
_exptl_absorpt_coefficient_mu 1.007
_exptl_absorpt_correction_T_max 0.9704
_exptl_absorpt_correction_T_min 0.6601
_exptl_absorpt_correction_type empirical
_exptl_absorpt_process_details 'SORTAV (Blessing, 1995 & 1997)'
_exptl_crystal_colour 'light green'
_exptl_crystal_density_diffrn 1.526
_exptl_crystal_density_method 'not measured'
_exptl_crystal_description plate
_exptl_crystal_F_000 2944
_exptl_crystal_size_max 0.45
_exptl_crystal_size_mid 0.15
_exptl_crystal_size_min 0.03
_refine_diff_density_max 0.551
_refine_diff_density_min -0.659
_refine_diff_density_rms 0.063
_refine_ls_extinction_method none
_refine_ls_goodness_of_fit_ref 1.008
_refine_ls_hydrogen_treatment 'refined as riding atoms'
_refine_ls_matrix_type full
_refine_ls_number_parameters 866
_refine_ls_number_reflns 11147
_refine_ls_number_restraints 0
_refine_ls_restrained_S_all 1.008
_refine_ls_R_factor_all 0.1081
_refine_ls_R_factor_gt 0.0558
_refine_ls_shift/su_max 0.001
_refine_ls_shift/su_mean 0.000
_refine_ls_structure_factor_coef Fsqd
_refine_ls_weighting_details 'calc w==1/[\s^2^(Fo^2^)+(0.0466P)^2^+5.8689P] where P==(Fo^2^+2Fc^2^)/3'
_refine_ls_weighting_scheme calc
_refine_ls_wR_factor_gt 0.1138
_refine_ls_wR_factor_ref 0.1344
_reflns_number_gt 6954
_reflns_number_total 11147
_reflns_threshold_expression >2sigma(I)
_cod_data_source_file b401122h.txt
_cod_data_source_block erk2208
_cod_original_sg_symbol_H-M P21/c
_cod_database_code 7102633

loop_
_symmetry_equiv_pos_as_xyz
'x, y, z'
'-x, y+1/2, -z+1/2'
'-x, -y, -z'
'x, -y-1/2, z-1/2'

loop_
_atom_site_label
_atom_site_type_symbol
_atom_site_fract_x
_atom_site_fract_y
_atom_site_fract_z
_atom_site_U_iso_or_equiv
_atom_site_adp_type
_atom_site_occupancy
_atom_site_symmetry_multiplicity
_atom_site_calc_flag
_atom_site_refinement_flags
Co Co 0.23100(3) 0.77781(4) 0.27338(2) 0.02853(14) Uani 1 1 d .
N1 N 0.21600(16) 0.7555(3) 0.19913(12) 0.0334(8) Uani 1 1 d .
C2 C 0.1607(2) 0.6998(4) 0.18405(18) 0.0518(12) Uani 1 1 d .
H2 H 0.1337 0.6721 0.2099 0.062 Uiso 1 1 calc R
C3 C 0.1412(3) 0.6808(5) 0.1333(2) 0.0799(19) Uani 1 1 d .
H3 H 0.1019 0.6399 0.1242 0.096 Uiso 1 1 calc R
C4 C 0.1794(3) 0.7219(5) 0.0954(2) 0.0779(18) Uani 1 1 d .
H4 H 0.1659 0.7124 0.0598 0.093 Uiso 1 1 calc R
C5 C 0.2373(3) 0.7768(4) 0.11022(18) 0.0612(14) Uani 1 1 d .
H5 H 0.2655 0.8040 0.0851 0.073 Uiso 1 1 calc R
C6 C 0.2537(2) 0.7915(3) 0.16185(16) 0.0423(11) Uani 1 1 d .
H6 H 0.2939 0.8294 0.1718 0.051 Uiso 1 1 calc R
N11 N 0.15288(14) 0.8680(2) 0.28334(11) 0.0240(7) Uani 1 1 d .
C12 C 0.14157(18) 0.8881(3) 0.33179(14) 0.0252(8) Uani 1 1 d .
C13 C 0.08831(19) 0.9602(3) 0.35045(15) 0.0343(10) Uani 1 1 d .
H13A H 0.0655 0.9979 0.3209 0.051 Uiso 1 1 calc R
H13B H 0.1085 1.0141 0.3747 0.051 Uiso 1 1 calc R
H13C H 0.0559 0.9159 0.3680 0.051 Uiso 1 1 calc R
C14 C 0.18937(18) 0.8348(3) 0.36880(14) 0.0262(9) Uani 1 1 d .
N15 N 0.23658(14) 0.7807(2) 0.34298(11) 0.0245(7) Uani 1 1 d .
C16 C 0.19196(19) 0.8345(3) 0.42194(14) 0.0321(9) Uani 1 1 d .
H16 H 0.1589 0.8720 0.4398 0.039 Uiso 1 1 calc R
C17 C 0.2433(2) 0.7787(3) 0.44952(15) 0.0374(10) Uani 1 1 d .
H17 H 0.2454 0.7781 0.4863 0.045 Uiso 1 1 calc R
C18 C 0.2913(2) 0.7241(3) 0.42327(15) 0.0355(9) Uani 1 1 d .
H18 H 0.3264 0.6857 0.4419 0.043 Uiso 1 1 calc R
C19 C 0.28780(18) 0.7261(3) 0.36962(14) 0.0274(8) Uani 1 1 d .
C20 C 0.33274(18) 0.6806(3) 0.33377(14) 0.0269(9) Uani 1 1 d .
C21 C 0.39580(19) 0.6235(3) 0.35270(16) 0.0381(10) Uani 1 1 d .
H21A H 0.4189 0.5963 0.3231 0.057 Uiso 1 1 calc R
H21B H 0.3848 0.5620 0.3749 0.057 Uiso 1 1 calc R
H21C H 0.4249 0.6748 0.3726 0.057 Uiso 1 1 calc R
N22 N 0.31293(14) 0.6979(2) 0.28529(11) 0.0251(7) Uani 1 1 d .
C111 C 0.11231(18) 0.9139(3) 0.24040(14) 0.0253(8) Uani 1 1 d .
C112 C 0.04794(18) 0.8742(3) 0.22705(15) 0.0299(9) Uani 1 1 d .
C113 C 0.0170(2) 0.9093(3) 0.18019(16) 0.0389(10) Uani 1 1 d .
H113 H -0.0263 0.8825 0.1698 0.047 Uiso 1 1 calc R
C114 C 0.0474(2) 0.9815(3) 0.14870(17) 0.0431(11) Uani 1 1 d .
H114 H 0.0257 1.0025 0.1165 0.052 Uiso 1 1 calc R
C115 C 0.1096(2) 1.0236(3) 0.16387(16) 0.0384(10) Uani 1 1 d .
H115 H 0.1297 1.0753 0.1423 0.046 Uiso 1 1 calc R
C116 C 0.14326(18) 0.9919(3) 0.21005(15) 0.0300(9) Uani 1 1 d .
C117 C 0.01032(19) 0.7942(3) 0.25973(16) 0.0352(10) Uani 1 1 d .
H117 H 0.0395 0.7767 0.2915 0.042 Uiso 1 1 calc R
C118 C -0.0076(2) 0.6868(3) 0.23172(19) 0.0497(12) Uani 1 1 d .
H11A H -0.0363 0.7021 0.2004 0.075 Uiso 1 1 calc R
H11B H -0.0313 0.6389 0.2547 0.075 Uiso 1 1 calc R
H11C H 0.0335 0.6507 0.2221 0.075 Uiso 1 1 calc R
C119 C -0.0544(2) 0.8471(4) 0.27685(18) 0.0508(12) Uani 1 1 d .
H11D H -0.0435 0.9158 0.2949 0.076 Uiso 1 1 calc R
H11E H -0.0762 0.7974 0.3002 0.076 Uiso 1 1 calc R
H11F H -0.0846 0.8619 0.2464 0.076 Uiso 1 1 calc R
C120 C 0.21094(19) 1.0407(3) 0.22794(15) 0.0344(10) Uani 1 1 d .
H120 H 0.2390 0.9804 0.2439 0.041 Uiso 1 1 calc R
C121 C 0.2030(2) 1.1270(3) 0.26947(17) 0.0480(12) Uani 1 1 d .
H12A H 0.1744 1.1861 0.2553 0.072 Uiso 1 1 calc R
H12B H 0.2470 1.1564 0.2808 0.072 Uiso 1 1 calc R
H12C H 0.1825 1.0939 0.2990 0.072 Uiso 1 1 calc R
C122 C 0.2490(2) 1.0895(4) 0.18411(18) 0.0508(12) Uani 1 1 d .
H12D H 0.2515 1.0357 0.1563 0.076 Uiso 1 1 calc R
H12E H 0.2944 1.1094 0.1973 0.076 Uiso 1 1 calc R
H12F H 0.2256 1.1549 0.1706 0.076 Uiso 1 1 calc R
C221 C 0.35488(18) 0.6669(3) 0.24463(14) 0.0282(9) Uani 1 1 d .
C222 C 0.33769(19) 0.5733(3) 0.21508(15) 0.0305(9) Uani 1 1 d .
C223 C 0.3763(2) 0.5499(3) 0.17392(17) 0.0447(11) Uani 1 1 d .
H223 H 0.3660 0.4874 0.1532 0.054 Uiso 1 1 calc R
C224 C 0.4295(2) 0.6157(4) 0.16236(17) 0.0477(12) Uani 1 1 d .
H224 H 0.4553 0.5978 0.1340 0.057 Uiso 1 1 calc R
C225 C 0.4451(2) 0.7065(4) 0.19164(17) 0.0431(11) Uani 1 1 d .
H225 H 0.4816 0.7511 0.1831 0.052 Uiso 1 1 calc R
C226 C 0.40860(18) 0.7347(3) 0.23372(15) 0.0324(9) Uani 1 1 d .
C227 C 0.2807(2) 0.4993(3) 0.22837(17) 0.0392(10) Uani 1 1 d .
H227 H 0.2470 0.5454 0.2450 0.047 Uiso 1 1 calc R
C228 C 0.3056(3) 0.4131(4) 0.2678(2) 0.0620(14) Uani 1 1 d .
H22A H 0.3384 0.3659 0.2523 0.093 Uiso 1 1 calc R
H22B H 0.2677 0.3689 0.2778 0.093 Uiso 1 1 calc R
H22C H 0.3266 0.4493 0.2985 0.093 Uiso 1 1 calc R
C229 C 0.2451(2) 0.4442(4) 0.1812(2) 0.0644(15) Uani 1 1 d .
H22D H 0.2328 0.4995 0.1549 0.097 Uiso 1 1 calc R
H22E H 0.2047 0.4073 0.1916 0.097 Uiso 1 1 calc R
H22F H 0.2751 0.3905 0.1668 0.097 Uiso 1 1 calc R
C230 C 0.4274(2) 0.8373(3) 0.26453(17) 0.0438(11) Uani 1 1 d .
H230 H 0.3983 0.8405 0.2945 0.053 Uiso 1 1 calc R
C231 C 0.4154(3) 0.9399(4) 0.2334(2) 0.0822(19) Uani 1 1 d .
H23A H 0.4391 0.9351 0.2015 0.123 Uiso 1 1 calc R
H23B H 0.4319 1.0030 0.2537 0.123 Uiso 1 1 calc R
H23C H 0.3673 0.9484 0.2246 0.123 Uiso 1 1 calc R
C232 C 0.5000(3) 0.8333(5) 0.2863(3) 0.095(2) Uani 1 1 d .
H23D H 0.5298 0.8462 0.2584 0.142 Uiso 1 1 calc R
H23E H 0.5095 0.7613 0.3017 0.142 Uiso 1 1 calc R
H23F H 0.5074 0.8898 0.3129 0.142 Uiso 1 1 calc R
B1 B 0.2167(2) 0.3296(3) 0.47316(17) 0.0292(10) Uani 1 1 d .
C31 C 0.26388(18) 0.2700(3) 0.43144(14) 0.0277(9) Uani 1 1 d .
C32 C 0.26177(19) 0.1617(3) 0.41569(15) 0.0306(9) Uani 1 1 d .
F32 F 0.21457(11) 0.09226(17) 0.43159(9) 0.0417(6) Uani 1 1 d .
C33 C 0.3066(2) 0.1154(3) 0.38336(16) 0.0368(10) Uani 1 1 d .
F33 F 0.30020(12) 0.01012(18) 0.36831(10) 0.0529(7) Uani 1 1 d .
C34 C 0.3577(2) 0.1764(3) 0.36670(16) 0.0393(10) Uani 1 1 d .
F34 F 0.40202(12) 0.1323(2) 0.33535(10) 0.0592(7) Uani 1 1 d .
C35 C 0.36415(19) 0.2835(3) 0.38216(15) 0.0345(10) Uani 1 1 d .
F35 F 0.41487(11) 0.34442(19) 0.36618(9) 0.0489(6) Uani 1 1 d .
C36 C 0.31758(19) 0.3269(3) 0.41306(15) 0.0308(9) Uani 1 1 d .
F36 F 0.32587(11) 0.43343(17) 0.42616(9) 0.0423(6) Uani 1 1 d .
C41 C 0.15234(19) 0.2553(3) 0.48933(15) 0.0297(9) Uani 1 1 d .
C42 C 0.1342(2) 0.2301(3) 0.53848(15) 0.0339(9) Uani 1 1 d .
F42 F 0.17368(11) 0.25812(19) 0.58105(9) 0.0460(6) Uani 1 1 d .
C43 C 0.0752(2) 0.1763(3) 0.54891(17) 0.0399(10) Uani 1 1 d .
F43 F 0.06243(13) 0.1541(2) 0.59846(10) 0.0609(7) Uani 1 1 d .
C44 C 0.0310(2) 0.1474(3) 0.50958(19) 0.0426(11) Uani 1 1 d .
F44 F -0.02737(12) 0.0986(2) 0.51928(11) 0.0621(8) Uani 1 1 d .
C45 C 0.0456(2) 0.1697(3) 0.45952(18) 0.0404(11) Uani 1 1 d .
F45 F 0.00272(12) 0.1406(2) 0.42002(11) 0.0601(7) Uani 1 1 d .
C46 C 0.1044(2) 0.2227(3) 0.45067(16) 0.0353(10) Uani 1 1 d .
F46 F 0.11526(11) 0.24351(18) 0.40045(9) 0.0443(6) Uani 1 1 d .
C51 C 0.17820(18) 0.4412(3) 0.44950(15) 0.0312(9) Uani 1 1 d .
C52 C 0.1698(2) 0.4729(3) 0.39878(16) 0.0370(10) Uani 1 1 d .
F52 F 0.20065(12) 0.4187(2) 0.36141(9) 0.0514(7) Uani 1 1 d .
C53 C 0.1298(2) 0.5590(3) 0.38090(17) 0.0412(11) Uani 1 1 d .
F53 F 0.12398(13) 0.5844(2) 0.33006(11) 0.0609(8) Uani 1 1 d .
C54 C 0.0948(2) 0.6175(3) 0.4153(2) 0.0455(12) Uani 1 1 d .
F54 F 0.05438(12) 0.70066(19) 0.39871(12) 0.0650(8) Uani 1 1 d .
C55 C 0.1009(2) 0.5900(3) 0.46642(19) 0.0448(11) Uani 1 1 d .
F55 F 0.06688(14) 0.6473(2) 0.50108(12) 0.0691(8) Uani 1 1 d .
C56 C 0.1417(2) 0.5045(3) 0.48268(16) 0.0363(10) Uani 1 1 d .
F56 F 0.14455(12) 0.48127(19) 0.53386(9) 0.0487(6) Uani 1 1 d .
C61 C 0.27220(18) 0.3537(3) 0.52205(14) 0.0279(9) Uani 1 1 d .
C62 C 0.30302(19) 0.2657(3) 0.54800(15) 0.0311(9) Uani 1 1 d .
F62 F 0.28259(11) 0.16286(16) 0.53612(9) 0.0401(6) Uani 1 1 d .
C63 C 0.35523(19) 0.2750(3) 0.58542(16) 0.0355(10) Uani 1 1 d .
F63 F 0.38251(12) 0.18486(19) 0.60845(10) 0.0520(7) Uani 1 1 d .
C64 C 0.37966(19) 0.3759(3) 0.59928(16) 0.0355(10) Uani 1 1 d .
F64 F 0.43012(12) 0.3857(2) 0.63567(10) 0.0566(7) Uani 1 1 d .
C65 C 0.35153(19) 0.4658(3) 0.57523(16) 0.0344(10) Uani 1 1 d .
F65 F 0.37445(12) 0.56619(19) 0.58874(10) 0.0542(7) Uani 1 1 d .
C66 C 0.30001(19) 0.4535(3) 0.53770(15) 0.0313(9) Uani 1 1 d .
F66 F 0.27754(11) 0.54750(16) 0.51520(9) 0.0409(6) Uani 1 1 d .
Br Br 0.50173(4) 0.64984(6) 0.49994(3) 0.0993(3) Uani 1 1 d .
C71 C 0.4565(3) 0.7858(4) 0.4935(2) 0.0606(13) Uani 1 1 d .
C72 C 0.4134(3) 0.8151(5) 0.5301(2) 0.0669(15) Uani 1 1 d .
H72 H 0.4058 0.7678 0.5582 0.080 Uiso 1 1 calc R
C73 C 0.3807(3) 0.9166(5) 0.5253(2) 0.0747(16) Uani 1 1 d .
H73 H 0.3500 0.9378 0.5499 0.090 Uiso 1 1 calc R
C74 C 0.3931(3) 0.9841(5) 0.4857(3) 0.0833(18) Uani 1 1 d .
H74 H 0.3717 1.0533 0.4831 0.100 Uiso 1 1 calc R
C75 C 0.4369(3) 0.9533(5) 0.4488(2) 0.0832(18) Uani 1 1 d .
H75 H 0.4450 1.0008 0.4208 0.100 Uiso 1 1 calc R
C76 C 0.4685(3) 0.8526(5) 0.4531(2) 0.0728(16) Uani 1 1 d .
H76 H 0.4984 0.8304 0.4281 0.087 Uiso 1 1 calc R

loop_
_atom_site_aniso_label
_atom_site_aniso_U_11
_atom_site_aniso_U_22
_atom_site_aniso_U_33
_atom_site_aniso_U_23
_atom_site_aniso_U_13
_atom_site_aniso_U_12
Co 0.0268(3) 0.0321(3) 0.0270(3) 0.0015(2) 0.0044(2) 0.0049(2)
N1 0.030(2) 0.041(2) 0.0293(19) 0.0016(15) 0.0027(15) 0.0123(16)
C2 0.033(3) 0.078(3) 0.044(3) -0.014(2) 0.004(2) -0.002(2)
C3 0.041(3) 0.139(6) 0.059(4) -0.027(4) -0.003(3) -0.006(3)
C4 0.070(4) 0.131(5) 0.031(3) -0.014(3) -0.013(3) 0.014(4)
C5 0.075(4) 0.071(3) 0.038(3) 0.005(3) 0.009(3) 0.011(3)
C6 0.052(3) 0.041(3) 0.035(3) 0.004(2) 0.005(2) 0.004(2)
N11 0.0218(17) 0.0241(16) 0.0266(18) 0.0010(13) 0.0050(14) -0.0013(13)
C12 0.024(2) 0.0191(18) 0.033(2) 0.0005(16) 0.0060(17) -0.0033(16)
C13 0.033(2) 0.032(2) 0.039(2) -0.0010(18) 0.0100(19) 0.0011(18)
C14 0.030(2) 0.0178(18) 0.032(2) 0.0010(16) 0.0101(18) -0.0045(17)
N15 0.0248(17) 0.0213(15) 0.0275(17) 0.0027(14) 0.0037(14) -0.0026(14)
C16 0.031(2) 0.038(2) 0.029(2) -0.0007(18) 0.0101(18) -0.0017(19)
C17 0.043(3) 0.048(2) 0.022(2) 0.0032(19) 0.0052(19) -0.002(2)
C18 0.035(2) 0.041(2) 0.031(2) 0.0069(19) 0.0002(18) 0.001(2)
C19 0.027(2) 0.0248(19) 0.031(2) 0.0031(17) 0.0032(17) -0.0036(18)
C20 0.023(2) 0.0254(19) 0.032(2) 0.0055(16) 0.0011(17) -0.0024(16)
C21 0.029(2) 0.047(3) 0.038(2) 0.008(2) 0.0002(19) 0.005(2)
N22 0.0227(17) 0.0253(17) 0.0276(18) 0.0009(13) 0.0051(14) -0.0001(13)
C111 0.027(2) 0.0232(19) 0.026(2) 0.0041(16) 0.0057(17) 0.0050(17)
C112 0.022(2) 0.032(2) 0.036(2) 0.0003(17) 0.0036(18) 0.0021(17)
C113 0.021(2) 0.050(3) 0.045(3) 0.002(2) -0.0022(19) 0.000(2)
C114 0.040(3) 0.050(3) 0.039(3) 0.013(2) -0.004(2) 0.004(2)
C115 0.037(3) 0.042(2) 0.037(2) 0.0141(19) 0.009(2) 0.003(2)
C116 0.026(2) 0.030(2) 0.035(2) 0.0012(17) 0.0079(18) 0.0047(18)
C117 0.028(2) 0.039(2) 0.039(2) 0.0039(19) 0.0011(18) -0.0071(19)
C118 0.037(3) 0.043(3) 0.071(3) -0.002(2) 0.012(2) -0.013(2)
C119 0.038(3) 0.060(3) 0.056(3) -0.006(2) 0.017(2) -0.005(2)
C120 0.026(2) 0.036(2) 0.042(2) 0.0123(19) 0.0049(19) 0.0041(18)
C121 0.042(3) 0.048(3) 0.054(3) 0.002(2) 0.002(2) -0.014(2)
C122 0.038(3) 0.055(3) 0.060(3) 0.016(2) 0.013(2) -0.007(2)
C221 0.022(2) 0.030(2) 0.032(2) 0.0035(17) 0.0021(17) 0.0063(17)
C222 0.030(2) 0.029(2) 0.033(2) 0.0023(17) 0.0037(18) 0.0064(18)
C223 0.051(3) 0.038(2) 0.046(3) -0.006(2) 0.014(2) 0.006(2)
C224 0.047(3) 0.051(3) 0.048(3) 0.003(2) 0.022(2) 0.016(2)
C225 0.033(2) 0.048(3) 0.050(3) 0.008(2) 0.014(2) -0.001(2)
C226 0.026(2) 0.036(2) 0.035(2) 0.0066(18) 0.0005(18) 0.0015(18)
C227 0.032(2) 0.035(2) 0.051(3) -0.006(2) 0.010(2) -0.0009(19)
C228 0.065(3) 0.045(3) 0.077(4) 0.011(3) 0.008(3) -0.016(3)
C229 0.055(3) 0.068(3) 0.070(4) -0.021(3) 0.003(3) -0.014(3)
C230 0.038(3) 0.049(3) 0.045(3) 0.000(2) 0.011(2) -0.015(2)
C231 0.109(5) 0.038(3) 0.094(5) -0.009(3) -0.030(4) 0.009(3)
C232 0.071(4) 0.073(4) 0.132(6) 0.012(4) -0.056(4) -0.025(3)
B1 0.026(3) 0.030(2) 0.033(3) 0.001(2) 0.007(2) 0.000(2)
C31 0.026(2) 0.027(2) 0.030(2) 0.0022(17) 0.0019(17) -0.0007(17)
C32 0.028(2) 0.030(2) 0.033(2) 0.0000(18) 0.0018(18) -0.0042(18)
F32 0.0357(14) 0.0292(12) 0.0619(17) -0.0068(11) 0.0166(12) -0.0059(11)
C33 0.037(3) 0.028(2) 0.045(3) -0.0075(19) 0.003(2) -0.0019(19)
F33 0.0513(16) 0.0347(14) 0.0746(19) -0.0219(12) 0.0178(14) -0.0043(12)
C34 0.035(3) 0.041(2) 0.043(3) -0.005(2) 0.012(2) 0.004(2)
F34 0.0501(16) 0.0605(17) 0.0709(19) -0.0157(14) 0.0329(14) 0.0030(13)
C35 0.026(2) 0.040(2) 0.038(2) 0.005(2) 0.0088(19) -0.006(2)
F35 0.0374(14) 0.0512(15) 0.0605(17) 0.0027(12) 0.0227(12) -0.0072(12)
C36 0.034(2) 0.025(2) 0.034(2) -0.0017(17) 0.0044(19) -0.0008(18)
F36 0.0468(15) 0.0306(12) 0.0514(15) -0.0004(11) 0.0181(12) -0.0078(11)
C41 0.027(2) 0.024(2) 0.038(2) -0.0036(17) 0.0067(18) 0.0032(17)
C42 0.034(2) 0.033(2) 0.036(2) -0.0068(19) 0.0068(19) 0.0002(19)
F42 0.0466(15) 0.0603(16) 0.0322(13) -0.0027(11) 0.0103(11) -0.0080(12)
C43 0.040(3) 0.037(2) 0.045(3) -0.003(2) 0.019(2) 0.001(2)
F43 0.0595(17) 0.0721(18) 0.0544(17) 0.0080(14) 0.0291(14) -0.0087(14)
C44 0.029(2) 0.032(2) 0.069(3) -0.003(2) 0.015(2) -0.002(2)
F44 0.0330(15) 0.0553(16) 0.101(2) -0.0100(15) 0.0273(14) -0.0126(13)
C45 0.024(2) 0.036(2) 0.061(3) -0.009(2) -0.003(2) 0.000(2)
F45 0.0330(15) 0.0682(18) 0.078(2) -0.0150(15) -0.0063(14) -0.0088(13)
C46 0.033(2) 0.033(2) 0.040(3) -0.002(2) 0.0074(19) 0.004(2)
F46 0.0390(14) 0.0538(15) 0.0397(14) 0.0013(11) -0.0010(11) -0.0021(11)
C51 0.027(2) 0.027(2) 0.039(2) -0.0011(18) 0.0002(18) -0.0044(18)
C52 0.037(3) 0.035(2) 0.040(3) 0.0025(19) 0.006(2) -0.003(2)
F52 0.0607(17) 0.0572(16) 0.0370(15) 0.0085(12) 0.0076(13) 0.0104(13)
C53 0.034(3) 0.039(2) 0.049(3) 0.015(2) -0.004(2) -0.007(2)
F53 0.0606(18) 0.0565(17) 0.0635(19) 0.0242(14) -0.0123(14) -0.0035(14)
C54 0.028(2) 0.028(2) 0.079(4) 0.009(2) -0.006(2) 0.005(2)
F54 0.0478(16) 0.0377(15) 0.107(2) 0.0148(14) -0.0136(16) 0.0098(13)
C55 0.036(3) 0.033(2) 0.066(3) -0.005(2) 0.006(2) 0.005(2)
F55 0.0624(18) 0.0537(17) 0.092(2) -0.0129(15) 0.0122(16) 0.0271(14)
C56 0.035(2) 0.033(2) 0.041(3) -0.0007(19) 0.002(2) 0.002(2)
F56 0.0532(16) 0.0488(15) 0.0449(16) -0.0055(12) 0.0106(12) 0.0122(12)
C61 0.029(2) 0.026(2) 0.030(2) 0.0025(16) 0.0103(17) 0.0033(17)
C62 0.031(2) 0.029(2) 0.034(2) -0.0004(18) 0.0142(18) -0.0015(18)
F62 0.0426(14) 0.0255(12) 0.0521(15) 0.0053(11) 0.0026(11) -0.0004(10)
C63 0.027(2) 0.035(2) 0.045(3) 0.013(2) 0.0078(19) 0.007(2)
F63 0.0480(16) 0.0440(14) 0.0630(17) 0.0186(12) -0.0052(13) 0.0074(12)
C64 0.026(2) 0.042(3) 0.038(2) -0.001(2) -0.0013(19) -0.004(2)
F64 0.0447(16) 0.0614(17) 0.0609(18) -0.0011(13) -0.0183(14) 0.0003(13)
C65 0.029(2) 0.033(2) 0.041(3) -0.0062(19) 0.006(2) -0.0065(19)
F65 0.0547(17) 0.0392(14) 0.0668(18) -0.0078(12) -0.0101(14) -0.0112(12)
C66 0.029(2) 0.027(2) 0.039(2) 0.0048(18) 0.0102(19) 0.0036(18)
F66 0.0497(15) 0.0241(12) 0.0478(15) 0.0014(10) -0.0049(12) 0.0018(11)
Br 0.1146(6) 0.0840(5) 0.1023(6) 0.0044(4) 0.0297(4) 0.0292(4)
C71 0.056(3) 0.066(3) 0.060(3) 0.000(3) 0.006(3) -0.002(3)
C72 0.072(4) 0.072(4) 0.058(4) -0.006(3) 0.009(3) -0.005(3)
C73 0.076(4) 0.095(5) 0.053(4) -0.012(3) 0.000(3) -0.005(4)
C74 0.078(4) 0.084(4) 0.087(5) 0.000(4) -0.007(4) 0.023(4)
C75 0.073(4) 0.096(5) 0.082(5) 0.026(4) 0.013(4) 0.017(4)
C76 0.054(3) 0.099(5) 0.066(4) 0.005(3) 0.010(3) 0.008(3)

loop_
_atom_type_symbol
_atom_type_description
_atom_type_scat_dispersion_real
_atom_type_scat_dispersion_imag
_atom_type_scat_source
C C 0.0033 0.0016 'International Tables Vol C Tables 4.2.6.8 and 6.1.1.4'
H H 0.0000 0.0000 'International Tables Vol C Tables 4.2.6.8 and 6.1.1.4'
B B 0.0013 0.0007 'International Tables Vol C Tables 4.2.6.8 and 6.1.1.4'
N N 0.0061 0.0033 'International Tables Vol C Tables 4.2.6.8 and 6.1.1.4'
F F 0.0171 0.0103 'International Tables Vol C Tables 4.2.6.8 and 6.1.1.4'
Co Co 0.3494 0.9721 'International Tables Vol C Tables 4.2.6.8 and 6.1.1.4'
Br Br -0.2901 2.4595 'International Tables Vol C Tables 4.2.6.8 and 6.1.1.4'

loop_
_geom_angle_atom_site_label_1
_geom_angle_atom_site_label_2
_geom_angle_atom_site_label_3
_geom_angle
N15 Co N22 81.52(13)
N15 Co N11 81.59(13)
N22 Co N11 162.74(12)
N15 Co N1 171.24(13)
N22 Co N1 99.36(13)
N11 Co N1 97.88(12)
C2 N1 C6 116.9(4)
C2 N1 Co 115.6(3)
C6 N1 Co 127.5(3)
N1 C2 C3 123.1(5)
C2 C3 C4 119.1(5)
C5 C4 C3 118.6(5)
C6 C5 C4 118.7(5)
N1 C6 C5 123.5(4)
C12 N11 C111 122.6(3)
C12 N11 Co 115.1(2)
C111 N11 Co 122.3(2)
N11 C12 C14 113.3(3)
N11 C12 C13 126.4(3)
C14 C12 C13 120.2(3)
N15 C14 C16 120.5(3)
N15 C14 C12 109.9(3)
C16 C14 C12 129.6(3)
C14 N15 C19 120.6(3)
C14 N15 Co 120.1(2)
C19 N15 Co 119.3(2)
C14 C16 C17 119.6(4)
C18 C17 C16 119.9(4)
C17 C18 C19 119.4(4)
N15 C19 C18 120.0(3)
N15 C19 C20 109.9(3)
C18 C19 C20 130.0(4)
N22 C20 C19 113.0(3)
N22 C20 C21 125.9(3)
C19 C20 C21 121.1(3)
C20 N22 C221 120.2(3)
C20 N22 Co 116.1(2)
C221 N22 Co 123.4(2)
C112 C111 C116 122.0(3)
C112 C111 N11 121.1(3)
C116 C111 N11 116.6(3)
C113 C112 C111 117.2(3)
C113 C112 C117 118.2(3)
C111 C112 C117 124.5(3)
C114 C113 C112 121.8(4)
C113 C114 C115 119.9(4)
C114 C115 C116 121.2(4)
C115 C116 C111 117.6(4)
C115 C116 C120 121.6(3)
C111 C116 C120 120.8(3)
C112 C117 C118 113.4(3)
C112 C117 C119 110.2(3)
C118 C117 C119 108.8(3)
C121 C120 C116 110.8(3)
C121 C120 C122 109.4(3)
C116 C120 C122 113.8(3)
C226 C221 C222 122.4(3)
C226 C221 N22 118.9(3)
C222 C221 N22 118.6(3)
C223 C222 C221 117.1(4)
C223 C222 C227 121.2(4)
C221 C222 C227 121.6(3)
C224 C223 C222 121.5(4)
C225 C224 C223 120.2(4)
C224 C225 C226 121.3(4)
C225 C226 C221 117.4(4)
C225 C226 C230 119.3(4)
C221 C226 C230 123.3(4)
C222 C227 C228 110.3(3)
C222 C227 C229 113.6(4)
C228 C227 C229 110.1(4)
C231 C230 C226 112.5(4)
C231 C230 C232 109.9(4)
C226 C230 C232 111.3(4)
C31 B1 C41 114.3(3)
C31 B1 C61 101.3(3)
C41 B1 C61 113.6(3)
C31 B1 C51 113.1(3)
C41 B1 C51 101.2(3)
C61 B1 C51 114.0(3)
C32 C31 C36 112.8(3)
C32 C31 B1 127.4(3)
C36 C31 B1 119.4(3)
F32 C32 C31 121.2(3)
F32 C32 C33 114.8(3)
C31 C32 C33 124.0(4)
F33 C33 C34 119.5(4)
F33 C33 C32 120.7(3)
C34 C33 C32 119.8(4)
F34 C34 C33 120.5(4)
F34 C34 C35 120.2(4)
C33 C34 C35 119.3(4)
F35 C35 C36 121.3(3)
F35 C35 C34 119.8(3)
C36 C35 C34 119.0(4)
F36 C36 C35 116.2(3)
F36 C36 C31 118.8(3)
C35 C36 C31 125.0(3)
C42 C41 C46 112.7(3)
C42 C41 B1 127.8(3)
C46 C41 B1 119.1(3)
F42 C42 C41 121.1(3)
F42 C42 C43 114.7(4)
C41 C42 C43 124.2(4)
F43 C43 C44 120.4(4)
F43 C43 C42 119.6(4)
C44 C43 C42 119.9(4)
F44 C44 C43 120.5(4)
F44 C44 C45 120.2(4)
C43 C44 C45 119.2(4)
F45 C45 C44 120.1(4)
F45 C45 C46 120.7(4)
C44 C45 C46 119.2(4)
F46 C46 C45 116.2(4)
F46 C46 C41 119.1(3)
C45 C46 C41 124.7(4)
C52 C51 C56 113.4(4)
C52 C51 B1 127.6(4)
C56 C51 B1 118.5(4)
F52 C52 C51 120.9(4)
F52 C52 C53 114.5(4)
C51 C52 C53 124.6(4)
F53 C53 C54 119.9(4)
F53 C53 C52 120.8(4)
C54 C53 C52 119.3(4)
F54 C54 C55 120.5(4)
F54 C54 C53 120.5(4)
C55 C54 C53 119.0(4)
F55 C55 C54 119.9(4)
F55 C55 C56 120.3(4)
C54 C55 C56 119.8(4)
F56 C56 C55 116.4(4)
F56 C56 C51 119.7(3)
C55 C56 C51 123.9(4)
C66 C61 C62 112.5(3)
C66 C61 B1 127.9(3)
C62 C61 B1 119.0(3)
F62 C62 C63 116.1(3)
F62 C62 C61 119.5(3)
C63 C62 C61 124.4(4)
F63 C63 C64 119.6(4)
F63 C63 C62 120.5(4)
C64 C63 C62 119.9(4)
F64 C64 C65 121.2(4)
F64 C64 C63 120.3(4)
C65 C64 C63 118.5(4)
F65 C65 C64 119.4(4)
F65 C65 C66 120.6(4)
C64 C65 C66 120.0(4)
F66 C66 C65 115.0(3)
F66 C66 C61 120.4(3)
C65 C66 C61 124.6(4)
C76 C71 C72 121.7(5)
C76 C71 Br 119.1(4)
C72 C71 Br 119.2(4)
C71 C72 C73 118.7(5)
C74 C73 C72 119.9(6)
C73 C74 C75 120.8(6)
C76 C75 C74 119.3(6)
C71 C76 C75 119.5(5)

loop_
_geom_bond_atom_site_label_1
_geom_bond_atom_site_label_2
_geom_bond_distance
Co N15 1.799(3)
Co N22 1.918(3)
Co N11 1.946(3)
Co N1 1.946(3)
N1 C2 1.337(5)
N1 C6 1.338(5)
C2 C3 1.367(6)
C3 C4 1.377(8)
C4 C5 1.374(7)
C5 C6 1.367(6)
N11 C12 1.313(4)
N11 C111 1.447(4)
C12 C14 1.463(5)
C12 C13 1.489(5)
C14 N15 1.365(4)
C14 C16 1.374(5)
N15 C19 1.372(4)
C16 C17 1.391(5)
C17 C18 1.386(5)
C18 C19 1.387(5)
C19 C20 1.446(5)
C20 N22 1.309(4)
C20 C21 1.498(5)
N22 C221 1.440(5)
C111 C112 1.400(5)
C111 C116 1.405(5)
C112 C113 1.394(5)
C112 C117 1.525(5)
C113 C114 1.372(6)
C114 C115 1.381(6)
C115 C116 1.390(5)
C116 C120 1.525(5)
C117 C118 1.533(5)
C117 C119 1.539(5)
C120 C121 1.523(6)
C120 C122 1.530(5)
C221 C226 1.402(5)
C221 C222 1.408(5)
C222 C223 1.387(5)
C222 C227 1.514(5)
C223 C224 1.383(6)
C224 C225 1.370(6)
C225 C226 1.395(5)
C226 C230 1.522(6)
C227 C228 1.528(6)
C227 C229 1.530(6)
C230 C231 1.504(6)
C230 C232 1.527(6)
B1 C31 1.651(6)
B1 C41 1.654(6)
B1 C61 1.655(6)
B1 C51 1.666(6)
C31 C32 1.387(5)
C31 C36 1.391(5)
C32 F32 1.355(4)
C32 C33 1.388(5)
C33 F33 1.350(4)
C33 C34 1.360(6)
C34 F34 1.353(4)
C34 C35 1.375(5)
C35 F35 1.347(4)
C35 C36 1.375(5)
C36 F36 1.354(4)
C41 C42 1.381(5)
C41 C46 1.399(5)
C42 F42 1.358(4)
C42 C43 1.394(6)
C43 F43 1.352(5)
C43 C44 1.353(6)
C44 F44 1.351(5)
C44 C45 1.375(6)
C45 F45 1.340(5)
C45 C46 1.376(6)
C46 F46 1.357(4)
C51 C52 1.369(5)
C51 C56 1.398(5)
C52 F52 1.354(5)
C52 C53 1.386(6)
C53 F53 1.350(5)
C53 C54 1.371(6)
C54 F54 1.353(4)
C54 C55 1.364(6)
C55 F55 1.357(5)
C55 C56 1.377(6)
C56 F56 1.353(5)
C61 C66 1.392(5)
C61 C62 1.393(5)
C62 F62 1.352(4)
C62 C63 1.383(5)
C63 F63 1.352(4)
C63 C64 1.369(5)
C64 F64 1.341(4)
C64 C65 1.368(5)
C65 F65 1.349(4)
C65 C66 1.379(5)
C66 F66 1.353(4)
Br C71 1.898(5)
C71 C76 1.362(7)
C71 C72 1.370(7)
C72 C73 1.406(7)
C73 C74 1.352(8)
C74 C75 1.390(8)
C75 C76 1.388(8)

loop_
_geom_torsion_atom_site_label_1
_geom_torsion_atom_site_label_2
_geom_torsion_atom_site_label_3
_geom_torsion_atom_site_label_4
_geom_torsion
N15 Co N1 C2 21.7(10)
N22 Co N1 C2 116.7(3)
N11 Co N1 C2 -64.2(3)
N15 Co N1 C6 -160.0(8)
N22 Co N1 C6 -64.9(3)
N11 Co N1 C6 114.1(3)
C6 N1 C2 C3 -1.3(7)
Co N1 C2 C3 177.2(4)
N1 C2 C3 C4 -0.9(9)
C2 C3 C4 C5 2.6(9)
C3 C4 C5 C6 -2.1(8)
C2 N1 C6 C5 1.9(6)
Co N1 C6 C5 -176.4(3)
C4 C5 C6 N1 -0.2(7)
N15 Co N11 C12 0.3(2)
N22 Co N11 C12 -11.6(5)
N1 Co N11 C12 171.5(2)
N15 Co N11 C111 177.4(3)
N22 Co N11 C111 165.4(3)
N1 Co N11 C111 -11.4(3)
C111 N11 C12 C14 -179.0(3)
Co N11 C12 C14 -1.9(4)
C111 N11 C12 C13 -1.3(5)
Co N11 C12 C13 175.8(3)
N11 C12 C14 N15 2.9(4)
C13 C12 C14 N15 -174.9(3)
N11 C12 C14 C16 -177.8(4)
C13 C12 C14 C16 4.4(6)
C16 C14 N15 C19 -0.7(5)
C12 C14 N15 C19 178.7(3)
C16 C14 N15 Co 177.8(3)
C12 C14 N15 Co -2.8(4)
N22 Co N15 C14 177.9(3)
N11 Co N15 C14 1.5(2)
N1 Co N15 C14 -85.7(9)
N22 Co N15 C19 -3.5(3)
N11 Co N15 C19 -180.0(3)
N1 Co N15 C19 92.9(9)
N15 C14 C16 C17 0.2(5)
C12 C14 C16 C17 -179.0(4)
C14 C16 C17 C18 0.0(6)
C16 C17 C18 C19 0.3(6)
C14 N15 C19 C18 1.0(5)
Co N15 C19 C18 -177.6(3)
C14 N15 C19 C20 -177.1(3)
Co N15 C19 C20 4.4(4)
C17 C18 C19 N15 -0.7(6)
C17 C18 C19 C20 176.8(4)
N15 C19 C20 N22 -2.7(4)
C18 C19 C20 N22 179.6(4)
N15 C19 C20 C21 175.6(3)
C18 C19 C20 C21 -2.2(6)
C19 C20 N22 C221 174.3(3)
C21 C20 N22 C221 -3.8(5)
C19 C20 N22 Co 0.1(4)
C21 C20 N22 Co -178.0(3)
N15 Co N22 C20 1.8(3)
N11 Co N22 C20 13.8(6)
N1 Co N22 C20 -169.4(3)
N15 Co N22 C221 -172.2(3)
N11 Co N22 C221 -160.2(4)
N1 Co N22 C221 16.6(3)
C12 N11 C111 C112 -74.7(4)
Co N11 C111 C112 108.5(3)
C12 N11 C111 C116 111.6(4)
Co N11 C111 C116 -65.3(4)
C116 C111 C112 C113 4.3(5)
N11 C111 C112 C113 -169.1(3)
C116 C111 C112 C117 -176.7(4)
N11 C111 C112 C117 9.9(5)
C111 C112 C113 C114 -1.3(6)
C117 C112 C113 C114 179.7(4)
C112 C113 C114 C115 -1.8(7)
C113 C114 C115 C116 1.9(6)
C114 C115 C116 C111 1.0(6)
C114 C115 C116 C120 -178.0(4)
C112 C111 C116 C115 -4.2(5)
N11 C111 C116 C115 169.5(3)
C112 C111 C116 C120 174.8(3)
N11 C111 C116 C120 -11.5(5)
C113 C112 C117 C118 59.4(5)
C111 C112 C117 C118 -119.6(4)
C113 C112 C117 C119 -62.9(5)
C111 C112 C117 C119 118.2(4)
C115 C116 C120 C121 101.6(4)
C111 C116 C120 C121 -77.4(4)
C115 C116 C120 C122 -22.2(5)
C111 C116 C120 C122 158.8(4)
C20 N22 C221 C226 -79.1(4)
Co N22 C221 C226 94.7(4)
C20 N22 C221 C222 105.0(4)
Co N22 C221 C222 -81.2(4)
C226 C221 C222 C223 -0.2(6)
N22 C221 C222 C223 175.6(3)
C226 C221 C222 C227 178.3(3)
N22 C221 C222 C227 -6.0(5)
C221 C222 C223 C224 0.1(6)
C227 C222 C223 C224 -178.4(4)
C222 C223 C224 C225 -0.2(7)
C223 C224 C225 C226 0.4(7)
C224 C225 C226 C221 -0.5(6)
C224 C225 C226 C230 -179.1(4)
C222 C221 C226 C225 0.4(6)
N22 C221 C226 C225 -175.4(3)
C222 C221 C226 C230 178.9(4)
N22 C221 C226 C230 3.2(5)
C223 C222 C227 C228 91.3(5)
C221 C222 C227 C228 -87.1(5)
C223 C222 C227 C229 -32.9(5)
C221 C222 C227 C229 148.7(4)
C225 C226 C230 C231 66.1(5)
C221 C226 C230 C231 -112.4(5)
C225 C226 C230 C232 -57.8(5)
C221 C226 C230 C232 123.7(4)
C41 B1 C31 C32 -11.2(6)
C61 B1 C31 C32 111.3(4)
C51 B1 C31 C32 -126.3(4)
C41 B1 C31 C36 176.8(3)
C61 B1 C31 C36 -60.7(4)
C51 B1 C31 C36 61.7(5)
C36 C31 C32 F32 177.2(3)
B1 C31 C32 F32 4.9(6)
C36 C31 C32 C33 -2.4(6)
B1 C31 C32 C33 -174.8(4)
F32 C32 C33 F33 2.4(6)
C31 C32 C33 F33 -177.9(4)
F32 C32 C33 C34 -177.4(4)
C31 C32 C33 C34 2.3(6)
F33 C33 C34 F34 -0.1(6)
C32 C33 C34 F34 179.7(4)
F33 C33 C34 C35 -179.9(4)
C32 C33 C34 C35 -0.1(6)
F34 C34 C35 F35 -0.3(6)
C33 C34 C35 F35 179.5(4)
F34 C34 C35 C36 178.5(4)
C33 C34 C35 C36 -1.6(6)
F35 C35 C36 F36 0.1(6)
C34 C35 C36 F36 -178.8(3)
F35 C35 C36 C31 -179.8(3)
C34 C35 C36 C31 1.4(6)
C32 C31 C36 F36 -179.2(3)
B1 C31 C36 F36 -6.2(5)
C32 C31 C36 C35 0.6(6)
B1 C31 C36 C35 173.6(4)
C31 B1 C41 C42 128.5(4)
C61 B1 C41 C42 13.0(5)
C51 B1 C41 C42 -109.6(4)
C31 B1 C41 C46 -60.0(4)
C61 B1 C41 C46 -175.5(3)
C51 B1 C41 C46 61.9(4)
C46 C41 C42 F42 -178.2(3)
B1 C41 C42 F42 -6.2(6)
C46 C41 C42 C43 1.1(5)
B1 C41 C42 C43 173.1(4)
F42 C42 C43 F43 -1.5(5)
C41 C42 C43 F43 179.2(3)
F42 C42 C43 C44 177.9(4)
C41 C42 C43 C44 -1.4(6)
F43 C43 C44 F44 1.7(6)
C42 C43 C44 F44 -177.7(3)
F43 C43 C44 C45 -179.2(4)
C42 C43 C44 C45 1.4(6)
F44 C44 C45 F45 -1.6(6)
C43 C44 C45 F45 179.3(4)
F44 C44 C45 C46 177.9(3)
C43 C44 C45 C46 -1.2(6)
F45 C45 C46 F46 0.4(5)
C44 C45 C46 F46 -179.1(3)
F45 C45 C46 C41 -179.4(3)
C44 C45 C46 C41 1.1(6)
C42 C41 C46 F46 179.2(3)
B1 C41 C46 F46 6.5(5)
C42 C41 C46 C45 -0.9(5)
B1 C41 C46 C45 -173.7(4)
C31 B1 C51 C52 15.3(5)
C41 B1 C51 C52 -107.4(4)
C61 B1 C51 C52 130.4(4)
C31 B1 C51 C56 -174.2(3)
C41 B1 C51 C56 63.1(4)
C61 B1 C51 C56 -59.2(5)
C56 C51 C52 F52 -178.7(3)
B1 C51 C52 F52 -7.9(6)
C56 C51 C52 C53 0.2(6)
B1 C51 C52 C53 171.1(4)
F52 C52 C53 F53 -0.5(5)
C51 C52 C53 F53 -179.5(4)
F52 C52 C53 C54 178.2(4)
C51 C52 C53 C54 -0.9(6)
F53 C53 C54 F54 -0.1(6)
C52 C53 C54 F54 -178.8(3)
F53 C53 C54 C55 179.5(4)
C52 C53 C54 C55 0.8(6)
F54 C54 C55 F55 -0.8(6)
C53 C54 C55 F55 179.7(4)
F54 C54 C55 C56 179.4(4)
C53 C54 C55 C56 -0.2(6)
F55 C55 C56 F56 1.0(6)
C54 C55 C56 F56 -179.2(4)
F55 C55 C56 C51 179.7(4)
C54 C55 C56 C51 -0.5(7)
C52 C51 C56 F56 179.1(3)
B1 C51 C56 F56 7.3(5)
C52 C51 C56 C55 0.4(6)
B1 C51 C56 C55 -171.3(4)
C31 B1 C61 C66 106.8(4)
C41 B1 C61 C66 -130.2(4)
C51 B1 C61 C66 -15.0(5)
C31 B1 C61 C62 -64.0(4)
C41 B1 C61 C62 58.9(4)
C51 B1 C61 C62 174.2(3)
C66 C61 C62 F62 -178.4(3)
B1 C61 C62 F62 -6.2(5)
C66 C61 C62 C63 0.3(5)
B1 C61 C62 C63 172.5(4)
F62 C62 C63 F63 -0.8(5)
C61 C62 C63 F63 -179.6(3)
F62 C62 C63 C64 179.1(3)
C61 C62 C63 C64 0.3(6)
F63 C63 C64 F64 -0.3(6)
C62 C63 C64 F64 179.8(4)
F63 C63 C64 C65 179.6(4)
C62 C63 C64 C65 -0.3(6)
F64 C64 C65 F65 -0.7(6)
C63 C64 C65 F65 179.3(3)
F64 C64 C65 C66 179.6(3)
C63 C64 C65 C66 -0.4(6)
F65 C65 C66 F66 2.5(5)
C64 C65 C66 F66 -177.8(3)
F65 C65 C66 C61 -178.6(3)
C64 C65 C66 C61 1.1(6)
C62 C61 C66 F66 177.8(3)
B1 C61 C66 F66 6.5(6)
C62 C61 C66 C65 -1.1(5)
B1 C61 C66 C65 -172.4(4)
C76 C71 C72 C73 0.5(8)
Br C71 C72 C73 179.2(4)
C71 C72 C73 C74 -1.3(8)
C72 C73 C74 C75 1.4(9)
C73 C74 C75 C76 -0.7(9)
C72 C71 C76 C75 0.3(9)
Br C71 C76 C75 -178.5(4)
C74 C75 C76 C71 -0.2(9)
